data_2001879
loop_
_publ_author_name
'Fl\"orke, U.'
'Haupt, H.-J.'

_publ_section_title
;
 Dimanganese octacarbonyl complexes with bridging phosphanido ligands
;
_journal_issue 3
_journal_name_full 'Acta Crystallographica Section C'
_journal_page_first 533
_journal_page_last 535
_journal_paper_doi 10.1107/S0108270192007443
_journal_volume 49
_journal_year 1993
_chemical_formula_sum 'C32 H44 Mn2 O8 P2'
_chemical_formula_weight 728.5
_space_group_IT_number 2
_space_group_name_Hall '-P 1'
_space_group_name_H-M_alt 'P -1'
_symmetry_cell_setting triclinic
_symmetry_space_group_name_H-M 'P -1'
_cell_angle_alpha 109.76(2)
_cell_angle_beta 93.30(2)
_cell_angle_gamma 114.320(10)
_cell_formula_units_Z 1
_cell_length_a 8.945(2)
_cell_length_b 10.098(2)
_cell_length_c 11.376(3)
_cell_volume 857.7(4)
_diffrn_radiation_type Mo
_diffrn_radiation_wavelength 0.71073
_exptl_absorpt_coefficient_mu 0.84
_exptl_crystal_density_diffrn 1.410
_exptl_crystal_F_000 380
_cod_data_source_file se0088.cif
_cod_data_source_block se0088_structure_1_of_2
_cod_original_cell_volume 857.7
_cod_database_code 2001879

loop_
_space_group_symop_id
_space_group_symop_operation_xyz
1 x,y,z
2 -x,-y,-z

loop_
_atom_site_label
_atom_site_fract_x
_atom_site_fract_y
_atom_site_fract_z
_atom_site_U_iso_or_equiv
Mn(1) .11820(10) .41310(10) .06180(10) .0360(10)
P(1) -.06310(10) .36090(10) -.13040(10) .0330(10)
C(1) .1486(5) .2373(6) -.0050(4) .048(3)
O(1) .1733(4) .1285(4) -.0399(4) .076(3)
C(2) .2985(5) .5287(5) .0090(4) .045(3)
O(2) .4140(4) .6012(4) -.0219(3) .069(3)
C(3) -.0700(6) .3028(5) .1092(4) .048(3)
O(3) -.1864(4) .2316(4) .1406(3) .074(3)
C(4) .2490(6) .4660(5) .2137(5) .049(3)
O(4) .3308(4) .4906(4) .3080(3) .070(2)
C(11) .0419(5) .3472(5) -.2704(4) .051(3)
C(12) -.0515(6) .3350(6) -.3897(4) .064(3)
C(13) .0511(7) .3507(7) -.4897(5) .087(4)
C(14) .1404(8) .2535(7) -.5149(6) .109(5)
C(15) .2298(7) .2620(7) -.3986(6) .098(5)
C(16) .1294(7) .2457(7) -.2968(5) .100(5)
C(21) -.2636(5) .1697(4) -.1808(4) .035(2)
C(22) -.2409(5) .0207(5) -.2118(5) .049(3)
C(23) -.4081(6) -.1230(5) -.2292(5) .056(3)
C(24) -.5441(6) -.1488(5) -.3316(5) .052(3)
C(25) -.5686(5) -.0023(5) -.3013(5) .051(3)
C(26) -.4030(5) .1414(5) -.2851(5) .052(3)

loop_
_geom_angle_atom_site_label_1
_geom_angle_atom_site_label_2
_geom_angle_atom_site_label_3
_geom_angle
P(1) Mn(1) P(1) 78.60(10)
Mn(1) P(1) Mn(1) 101.40(10)

loop_
_geom_bond_atom_site_label_1
_geom_bond_atom_site_label_2
_geom_bond_distance
Mn(1) P(1) 2.4070(10)
Mn(1) P(1) 2.4150(10)
